data_9000226
loop_
_publ_author_name
'de Villiers, J. P. R.'

_publ_section_title
;
 Crystal structures of aragonite, strontianite, and witherite
;
_journal_coden_ASTM AMMIAY
_journal_name_full 'American Mineralogist'
_journal_page_first 758
_journal_page_last 767
_journal_volume 56
_journal_year 1971
_chemical_formula_sum 'C Ca O3'
_chemical_name_mineral Aragonite
_chemical_name_systematic 'Calcium carbonate'
_space_group_crystal_system orthorhombic
_space_group_IT_number 62
_space_group_name_Hall '-P 2n 2a'
_space_group_name_H-M_alt 'P m c n'
_cell_angle_alpha 90
_cell_angle_beta 90
_cell_angle_gamma 90
_cell_formula_units_Z 4
_cell_length_a 4.9614(3)
_cell_length_b 7.9671(4)
_cell_length_c 5.7404(4)
_cell_volume 226.906
_exptl_crystal_density_diffrn 2.930
_cod_duplicate_entry 5000085
_cod_depositor_comments
;
 Merging entries 5000085 and 9000226. Marking entry 9000226 as a duplicate
 of entry 5000085. Marking entries 5000085 and 9000226 as being related
 to AMCSD 0000233.

 Antanas Vaitkus,
 2018-07-06
;
_cod_original_formula_sum 'Ca C O3'
_cod_database_code 9000226

loop_
_space_group_symop_id
_space_group_symop_operation_xyz
1 x,y,z
2 -x+1/2,-y+1/2,z+1/2
3 x+1/2,-y,-z
4 -x,y+1/2,-z+1/2
5 -x,-y,-z
6 x+1/2,y+1/2,-z+1/2
7 -x+1/2,y,z
8 x,-y+1/2,z+1/2

loop_
_atom_site_aniso_label
_atom_site_aniso_U_11
_atom_site_aniso_U_22
_atom_site_aniso_U_33
_atom_site_aniso_U_12
_atom_site_aniso_U_13
_atom_site_aniso_U_23
Ca 0.00773 0.00675 0.01052 0.00000 0.00000 0.00023
C 0.00811 0.00868 0.00417 0.00000 0.00000 -0.00139
O1 0.01521 0.00900 0.01436 0.00000 0.00000 -0.00255
O2 0.00661 0.01351 0.01152 0.00160 -0.00014 -0.00695

loop_
_atom_site_label
_atom_site_type_symbol
_atom_site_symmetry_multiplicity
_atom_site_Wyckoff_symbol
_atom_site_fract_x
_atom_site_fract_y
_atom_site_fract_z
_atom_site_occupancy
_atom_site_calc_flag
Ca Ca2+ 4 c 0.25 0.4150(1) 0.7597(3) 1 d
C C4+ 4 c 0.25 0.7622(4) -0.0862(10) 1 d
O1 O2- 4 c 0.25 0.9225(4) -0.0962(9) 1 d
O2 O2- 8 d 0.4736(4) 0.6810(3) -0.0862(5) 1 d

loop_
_atom_type_symbol
_atom_type_oxidation_number
Ca2+ 2
C4+ 4
O2- -2

loop_
_cod_related_entry_id
_cod_related_entry_database
_cod_related_entry_code
1 AMCSD 0000233
